data_4077488
loop_
_publ_author_name
'Gr\"oger, Gunther'
'Behrens, Ulrich'
'Olbrich, Falk'

_publ_section_title
;
 Monomeric and Dimeric Cyclooctyne-Stabilized Complexes of Copper(I)1
;
_journal_issue 17
_journal_name_full Organometallics
_journal_page_first 3354
_journal_paper_doi 10.1021/om000079g
_journal_volume 19
_journal_year 2000
_chemical_formula_sum 'C18 H28 Br2 Cu2 S'
_chemical_formula_weight 563.36
_chemical_name_common '[Cu2Br2(coct)(tmtch)]n'
_chemical_name_systematic
; 
 dibromo(cyclooctyne)(3,3,6,6-tetramethyl-1-thia-cycloheptyne)dicopper
 polymer 
;
_space_group_IT_number 14
_symmetry_cell_setting monoclinic
_symmetry_space_group_name_Hall '-P 2ybc'
_symmetry_space_group_name_H-M 'P 1 21/c 1'
_atom_sites_solution_hydrogens geom
_atom_sites_solution_primary direct
_atom_sites_solution_secondary difmap
_audit_creation_method SHELXL-97
_cell_angle_alpha 90.00
_cell_angle_beta 110.06(3)
_cell_angle_gamma 90.00
_cell_formula_units_Z 4
_cell_length_a 13.405(3)
_cell_length_b 11.605(2)
_cell_length_c 14.831(3)
_cell_measurement_temperature 173(2)
_cell_volume 2167.2(9)
_computing_cell_refinement 'Siemens axs SAINT'
_computing_data_collection 'Siemens axs SMART'
_computing_data_reduction 'Siemens axs SAINT'
_computing_molecular_graphics 'SHELXTL PLUS (Siemens, 1992)'
_computing_publication_material 'SHELXL-97 (Sheldrick, 1997)'
_computing_structure_refinement 'SHELXL-97 (Sheldrick, 1997)'
_computing_structure_solution 'SHELXS-97 (Sheldrick, 1997)'
_diffrn_ambient_temperature 173(2)
_diffrn_measured_fraction_theta_full 0.905
_diffrn_measured_fraction_theta_max 0.905
_diffrn_measurement_device_type 'Siemens axs SMART CCD System'
_diffrn_measurement_method omega-scan
_diffrn_radiation_monochromator graphite
_diffrn_radiation_source 'fine-focus sealed tube'
_diffrn_radiation_type MoK\a
_diffrn_radiation_wavelength 0.71073
_diffrn_reflns_av_R_equivalents 0.0650
_diffrn_reflns_av_sigmaI/netI 0.0870
_diffrn_reflns_limit_h_max 9
_diffrn_reflns_limit_h_min -18
_diffrn_reflns_limit_k_max 15
_diffrn_reflns_limit_k_min -15
_diffrn_reflns_limit_l_max 20
_diffrn_reflns_limit_l_min -14
_diffrn_reflns_number 14531
_diffrn_reflns_theta_full 29.12
_diffrn_reflns_theta_max 29.12
_diffrn_reflns_theta_min 1.62
_diffrn_standards_decay_% 0
_diffrn_standards_interval_count none
_diffrn_standards_interval_time none
_diffrn_standards_number none
_exptl_absorpt_coefficient_mu 5.743
_exptl_absorpt_correction_T_max 0.3930
_exptl_absorpt_correction_T_min 0.2072
_exptl_absorpt_correction_type multi-scan
_exptl_absorpt_process_details 'program SADABS (Siemens axs System)'
_exptl_crystal_colour colourless
_exptl_crystal_density_diffrn 1.727
_exptl_crystal_density_method 'not measured'
_exptl_crystal_description block
_exptl_crystal_F_000 1120
_exptl_crystal_size_max 0.4
_exptl_crystal_size_mid 0.3
_exptl_crystal_size_min 0.2
_refine_diff_density_max 1.297
_refine_diff_density_min -0.950
_refine_diff_density_rms 0.145
_refine_ls_extinction_method none
_refine_ls_goodness_of_fit_ref 0.935
_refine_ls_hydrogen_treatment 'riding model'
_refine_ls_matrix_type full
_refine_ls_number_parameters 215
_refine_ls_number_reflns 5533
_refine_ls_number_restraints 0
_refine_ls_restrained_S_all 0.935
_refine_ls_R_factor_all 0.0910
_refine_ls_R_factor_gt 0.0466
_refine_ls_shift/su_max 0.001
_refine_ls_shift/su_mean 0.000
_refine_ls_structure_factor_coef Fsqd
_refine_ls_weighting_details 'w=1/[\s^2^(Fo^2^)+(0.0513P)^2^+0.0000P] where P=(Fo^2^+2Fc^2^)/3'
_refine_ls_weighting_scheme calc
_refine_ls_wR_factor_gt 0.1035
_refine_ls_wR_factor_ref 0.1183
_reflns_number_gt 3390
_reflns_number_total 5533
_reflns_threshold_expression >2sigma(I)
_cod_data_source_file om000079g.cif
_cod_data_source_block Cu2Br2(coct)(tmtch)
_cod_depositor_comments
;
The following automatic conversions were performed:

'_refine_ls_weighting_scheme' value 'calc
w=1/[\s^2^(Fo^2^)+(0.0513P)^2^+0.0000P] where P=(Fo^2^+2Fc^2^)/3' was
changed to 'calc'. New tag '_refine_ls_weighting_details' was
created. The value of the new tag was set to
'w=1/[\s^2^(Fo^2^)+(0.0513P)^2^+0.0000P] where P=(Fo^2^+2Fc^2^)/3'.

Automatic conversion script
Id: cif_fix_values 3143 2015-03-26 13:38:13Z robertas 
;
_cod_original_cell_volume 2167.2(8)
_cod_original_sg_symbol_H-M P2(1)/c
_cod_database_code 4077488

loop_
_symmetry_equiv_pos_as_xyz
'x, y, z'
'-x, y+1/2, -z+1/2'
'-x, -y, -z'
'x, -y-1/2, z-1/2'

loop_
_atom_site_label
_atom_site_type_symbol
_atom_site_fract_x
_atom_site_fract_y
_atom_site_fract_z
_atom_site_U_iso_or_equiv
_atom_site_adp_type
_atom_site_occupancy
_atom_site_calc_flag
_atom_site_refinement_flags
Br1 Br 0.40673(4) 0.48112(5) 0.24984(4) 0.03567(15) Uani 1 d .
Br2 Br 0.11017(4) 0.45657(5) 0.14968(4) 0.03686(15) Uani 1 d .
Cu1 Cu 0.27335(5) 0.55366(5) 0.10092(4) 0.03285(17) Uani 1 d .
Cu2 Cu 0.25959(5) 0.38743(5) 0.27452(4) 0.02951(16) Uani 1 d .
S1 S 0.27178(10) 0.06102(11) 0.47342(9) 0.0316(3) Uani 1 d .
C10 C 0.3105(4) 0.2825(4) 0.3849(3) 0.0298(11) Uani 1 d .
C11 C 0.2139(4) 0.2727(4) 0.3500(3) 0.0299(11) Uani 1 d .
C12 C 0.1157(4) 0.2077(4) 0.3437(3) 0.0313(11) Uani 1 d .
C13 C 0.0873(4) 0.1255(5) 0.2575(4) 0.0398(13) Uani 1 d .
H13A H 0.0724 0.1694 0.1994 0.053(5) Uiso 1 calc R
H13B H 0.0259 0.0812 0.2546 0.053(5) Uiso 1 calc R
H13C H 0.1459 0.0746 0.2644 0.053(5) Uiso 1 calc R
C14 C 0.0201(4) 0.2832(5) 0.3363(4) 0.0429(14) Uani 1 d .
H14A H 0.0396 0.3386 0.3875 0.053(5) Uiso 1 calc R
H14B H -0.0366 0.2359 0.3409 0.053(5) Uiso 1 calc R
H14C H -0.0028 0.3227 0.2757 0.053(5) Uiso 1 calc R
C15 C 0.1463(4) 0.1398(4) 0.4393(3) 0.0318(11) Uani 1 d .
H15A H 0.0900 0.0853 0.4348 0.034(7) Uiso 1 calc R
H15B H 0.1496 0.1936 0.4903 0.034(7) Uiso 1 calc R
C16 C 0.3739(4) 0.1683(5) 0.5291(4) 0.0354(12) Uani 1 d .
H16A H 0.3469 0.2208 0.5662 0.034(7) Uiso 1 calc R
H16B H 0.4351 0.1293 0.5735 0.034(7) Uiso 1 calc R
C17 C 0.4113(4) 0.2406(4) 0.4576(4) 0.0320(11) Uani 1 d .
C18 C 0.4807(5) 0.3394(5) 0.5133(4) 0.0496(16) Uani 1 d .
H18A H 0.5054 0.3842 0.4707 0.053(5) Uiso 1 calc R
H18B H 0.5405 0.3086 0.5640 0.053(5) Uiso 1 calc R
H18C H 0.4399 0.3875 0.5403 0.053(5) Uiso 1 calc R
C19 C 0.4717(5) 0.1667(5) 0.4092(4) 0.0496(15) Uani 1 d .
H19A H 0.4297 0.1004 0.3808 0.053(5) Uiso 1 calc R
H19B H 0.5375 0.1420 0.4559 0.053(5) Uiso 1 calc R
H19C H 0.4859 0.2108 0.3602 0.053(5) Uiso 1 calc R
C1 C 0.2693(4) 0.7241(4) 0.1309(4) 0.0365(12) Uani 1 d .
C2 C 0.2265(5) 0.7139(4) 0.0461(4) 0.0390(13) Uani 1 d .
C3 C 0.1738(5) 0.7564(6) -0.0537(4) 0.0644(19) Uani 1 d .
H3A H 0.0979 0.7427 -0.0745 0.086(7) Uiso 1 calc R
H3B H 0.2021 0.7173 -0.0975 0.086(7) Uiso 1 calc R
C4 C 0.1974(6) 0.8879(7) -0.0514(6) 0.078(2) Uani 1 d .
H4A H 0.2699 0.8971 -0.0498 0.086(7) Uiso 1 calc R
H4B H 0.1516 0.9205 -0.1116 0.086(7) Uiso 1 calc R
C5 C 0.1847(7) 0.9596(7) 0.0284(8) 0.093(3) Uani 1 d .
H5A H 0.1232 0.9303 0.0412 0.086(7) Uiso 1 calc R
H5B H 0.1673 1.0372 0.0037 0.086(7) Uiso 1 calc R
C6 C 0.2747(6) 0.9697(6) 0.1251(7) 0.076(2) Uani 1 d .
H6A H 0.3396 0.9461 0.1151 0.086(7) Uiso 1 calc R
H6B H 0.2825 1.0508 0.1419 0.086(7) Uiso 1 calc R
C7 C 0.2695(6) 0.9062(6) 0.2099(6) 0.069(2) Uani 1 d .
H7A H 0.1958 0.9018 0.2057 0.086(7) Uiso 1 calc R
H7B H 0.3073 0.9504 0.2669 0.086(7) Uiso 1 calc R
C8 C 0.3144(6) 0.7863(5) 0.2224(4) 0.0583(18) Uani 1 d .
H8A H 0.3912 0.7894 0.2411 0.086(7) Uiso 1 calc R
H8B H 0.2966 0.7466 0.2724 0.086(7) Uiso 1 calc R

loop_
_atom_site_aniso_label
_atom_site_aniso_U_11
_atom_site_aniso_U_22
_atom_site_aniso_U_33
_atom_site_aniso_U_23
_atom_site_aniso_U_13
_atom_site_aniso_U_12
Br1 0.0327(3) 0.0350(3) 0.0363(3) 0.0072(2) 0.0081(2) -0.0026(2)
Br2 0.0317(3) 0.0416(3) 0.0385(3) 0.0106(2) 0.0136(2) 0.0077(2)
Cu1 0.0424(4) 0.0203(3) 0.0349(3) -0.0009(3) 0.0119(3) 0.0026(3)
Cu2 0.0333(3) 0.0222(3) 0.0333(3) 0.0054(2) 0.0118(3) 0.0023(3)
S1 0.0346(7) 0.0215(7) 0.0386(7) 0.0045(5) 0.0123(6) -0.0007(5)
C10 0.035(3) 0.023(3) 0.034(3) 0.007(2) 0.014(2) -0.001(2)
C11 0.034(3) 0.024(3) 0.031(3) 0.008(2) 0.011(2) 0.001(2)
C12 0.028(3) 0.030(3) 0.034(3) 0.006(2) 0.008(2) 0.000(2)
C13 0.040(3) 0.036(3) 0.043(3) -0.002(2) 0.013(3) 0.000(2)
C14 0.038(3) 0.036(3) 0.057(4) 0.005(3) 0.020(3) 0.004(3)
C15 0.029(3) 0.028(3) 0.037(3) 0.002(2) 0.010(2) 0.000(2)
C16 0.035(3) 0.030(3) 0.039(3) 0.004(2) 0.009(2) -0.006(2)
C17 0.032(3) 0.025(3) 0.037(3) 0.008(2) 0.009(2) 0.000(2)
C18 0.045(3) 0.045(4) 0.050(4) 0.009(3) 0.004(3) -0.019(3)
C19 0.039(3) 0.054(4) 0.058(4) 0.007(3) 0.021(3) 0.009(3)
C1 0.048(3) 0.019(3) 0.047(3) -0.003(2) 0.023(3) 0.000(2)
C2 0.051(3) 0.020(3) 0.048(3) 0.007(2) 0.019(3) 0.006(2)
C3 0.056(4) 0.069(5) 0.058(4) 0.028(4) 0.006(3) 0.013(4)
C4 0.062(5) 0.070(6) 0.089(6) 0.052(5) 0.010(4) 0.006(4)
C5 0.071(6) 0.041(5) 0.166(9) 0.046(5) 0.038(6) 0.023(4)
C6 0.064(5) 0.024(4) 0.143(8) -0.010(4) 0.038(5) -0.006(3)
C7 0.064(5) 0.037(4) 0.109(6) -0.026(4) 0.033(4) -0.006(3)
C8 0.077(5) 0.043(4) 0.061(4) -0.023(3) 0.031(4) -0.009(3)

loop_
_atom_type_symbol
_atom_type_description
_atom_type_scat_dispersion_real
_atom_type_scat_dispersion_imag
_atom_type_scat_source
C C 0.0033 0.0016 'International Tables Vol C Tables 4.2.6.8 and 6.1.1.4'
H H 0.0000 0.0000 'International Tables Vol C Tables 4.2.6.8 and 6.1.1.4'
S S 0.1246 0.1234 'International Tables Vol C Tables 4.2.6.8 and 6.1.1.4'
Cu Cu 0.3201 1.2651 'International Tables Vol C Tables 4.2.6.8 and 6.1.1.4'
Br Br -0.2901 2.4595 'International Tables Vol C Tables 4.2.6.8 and 6.1.1.4'

loop_
_geom_angle_atom_site_label_1
_geom_angle_atom_site_label_2
_geom_angle_atom_site_label_3
_geom_angle
_geom_angle_site_symmetry_1
_geom_angle_site_symmetry_3
Cu2 Br1 Cu1 84.80(3) . .
Cu2 Br2 Cu1 78.98(3) . .
C1 Cu1 C2 34.1(2) . .
C1 Cu1 S1 138.36(16) . 4_565
C2 Cu1 S1 106.50(17) . 4_565
C1 Cu1 Br1 101.67(16) . .
C2 Cu1 Br1 134.26(17) . .
S1 Cu1 Br1 109.71(4) 4_565 .
C1 Cu1 Br2 104.86(15) . .
C2 Cu1 Br2 108.21(16) . .
S1 Cu1 Br2 101.16(4) 4_565 .
Br1 Cu1 Br2 91.28(3) . .
C10 Cu2 C11 36.27(19) . .
C10 Cu2 Br2 145.62(15) . .
C11 Cu2 Br2 109.35(15) . .
C10 Cu2 Br1 109.91(15) . .
C11 Cu2 Br1 146.10(15) . .
Br2 Cu2 Br1 104.42(3) . .
C16 S1 C15 105.1(2) . .
C16 S1 Cu1 103.22(17) . 4_566
C15 S1 Cu1 105.34(16) . 4_566
C11 C10 C17 147.1(5) . .
C11 C10 Cu2 72.0(3) . .
C17 C10 Cu2 140.7(4) . .
C10 C11 C12 148.9(5) . .
C10 C11 Cu2 71.8(3) . .
C12 C11 Cu2 138.3(4) . .
C11 C12 C14 114.5(4) . .
C11 C12 C13 109.2(4) . .
C14 C12 C13 109.5(4) . .
C11 C12 C15 104.4(4) . .
C14 C12 C15 108.1(4) . .
C13 C12 C15 111.0(4) . .
C12 C15 S1 115.9(3) . .
C17 C16 S1 115.2(3) . .
C10 C17 C19 109.8(4) . .
C10 C17 C18 112.2(4) . .
C19 C17 C18 110.8(5) . .
C10 C17 C16 104.1(4) . .
C19 C17 C16 111.4(4) . .
C18 C17 C16 108.3(4) . .
C2 C1 C8 156.3(6) . .
C2 C1 Cu1 73.3(3) . .
C8 C1 Cu1 130.2(4) . .
C1 C2 C3 154.9(6) . .
C1 C2 Cu1 72.6(3) . .
C3 C2 Cu1 132.4(4) . .
C2 C3 C4 106.2(6) . .
C5 C4 C3 118.9(6) . .
C4 C5 C6 121.0(6) . .
C7 C6 C5 120.5(6) . .
C6 C7 C8 115.6(6) . .
C1 C8 C7 108.7(6) . .

loop_
_geom_bond_atom_site_label_1
_geom_bond_atom_site_label_2
_geom_bond_distance
_geom_bond_site_symmetry_2
Br1 Cu2 2.3880(9) .
Br1 Cu1 2.4647(12) .
Br2 Cu2 2.3537(11) .
Br2 Cu1 2.7680(10) .
Cu1 C1 2.032(5) .
Cu1 C2 2.040(5) .
Cu1 S1 2.3066(14) 4_565
Cu2 C10 1.966(5) .
Cu2 C11 1.968(5) .
S1 C16 1.825(5) .
S1 C15 1.827(5) .
S1 Cu1 2.3066(14) 4_566
C10 C11 1.224(7) .
C10 C17 1.492(7) .
C11 C12 1.492(7) .
C12 C14 1.525(7) .
C12 C13 1.535(7) .
C12 C15 1.549(6) .
C16 C17 1.562(7) .
C17 C19 1.518(7) .
C17 C18 1.528(7) .
C1 C2 1.195(7) .
C1 C8 1.472(8) .
C2 C3 1.489(8) .
C3 C4 1.557(10) .
C4 C5 1.503(12) .
C5 C6 1.529(11) .
C6 C7 1.480(10) .
C7 C8 1.503(9) .
